data_1517601
loop_
_publ_author_name
'Shi-Yao Yang'
'Hong-Bo Yuan'
'Xiao-Bin Xu'
'Rong-Bin Huang'

_publ_section_title
;
 Influential factors on assembly of first-row transition metal
 coordination polymers
;
_journal_name_full
;
Inorganica Chimica Acta
;
_journal_page_first 53
_journal_page_last 62
_journal_volume 403
_journal_year 2013
_chemical_formula_moiety 'C8 H8 Mn O5 S2'
_chemical_formula_sum 'C8 H8 Mn O5 S2'
_chemical_formula_weight 303.20
_space_group_IT_number 15
_symmetry_cell_setting monoclinic
_symmetry_space_group_name_Hall '-C 2yc'
_symmetry_space_group_name_H-M 'C 1 2/c 1'
_atom_sites_solution_hydrogens geom
_atom_sites_solution_primary direct
_atom_sites_solution_secondary difmap
_cell_angle_alpha 90.00
_cell_angle_beta 96.217(4)
_cell_angle_gamma 90.00
_cell_formula_units_Z 8
_cell_length_a 11.2759(4)
_cell_length_b 18.4795(4)
_cell_length_c 11.2782(4)
_cell_measurement_reflns_used 3168
_cell_measurement_temperature 296(2)
_cell_measurement_theta_max 29.1769
_cell_measurement_theta_min 2.4198
_cell_volume 2336.25(13)
_computing_cell_refinement
;
CrysAlis RED, Oxford Diffraction Ltd., Version 1.171.31.8
;
_computing_data_collection
;
CrysAlis CCD, Oxford Diffraction Ltd., Version 1.171.31.8
;
_computing_data_reduction
;
CrysAlis RED, Oxford Diffraction Ltd., Version 1.171.31.8
;
_computing_molecular_graphics 'ORTEP-II (Johnson, 1976)'
_computing_publication_material 'SHELXL-97 (Sheldrick, 1997)'
_computing_structure_refinement 'SHELXL-97 (Sheldrick, 1997)'
_computing_structure_solution 'SHELXS-97 (Sheldrick, 1997)'
_diffrn_ambient_temperature 296(2)
_diffrn_detector_area_resol_mean 16.1903
_diffrn_measured_fraction_theta_full 0.984
_diffrn_measured_fraction_theta_max 0.866
_diffrn_measurement_device_type 'Gemini S Ultra CrysAlis CCD, Oxford'
_diffrn_measurement_method 'CrysAlis RED, Oxford Diffraction'
_diffrn_radiation_monochromator graphite
_diffrn_radiation_source 'fine-focus sealed tube'
_diffrn_radiation_type MoK\a
_diffrn_radiation_wavelength 0.71073
_diffrn_reflns_av_R_equivalents 0.0240
_diffrn_reflns_av_sigmaI/netI 0.0469
_diffrn_reflns_limit_h_max 14
_diffrn_reflns_limit_h_min -15
_diffrn_reflns_limit_k_max 25
_diffrn_reflns_limit_k_min -25
_diffrn_reflns_limit_l_max 14
_diffrn_reflns_limit_l_min -12
_diffrn_reflns_number 7540
_diffrn_reflns_theta_full 26.00
_diffrn_reflns_theta_max 29.18
_diffrn_reflns_theta_min 2.66
_diffrn_standards_decay_% 0
_diffrn_standards_interval_count 0
_diffrn_standards_interval_time 0
_diffrn_standards_number 0
_exptl_absorpt_coefficient_mu 1.487
_exptl_absorpt_correction_T_max 0.7552
_exptl_absorpt_correction_T_min 0.6018
_exptl_absorpt_correction_type multi-scan
_exptl_absorpt_process_details
;
CrysAlis RED, Oxford Diffraction Ltd., Version 1.171.31.8
Empirical absorption correction using spherical harmonics,
 implemented in SCALE3 ABSPACK scaling algorithm.
;
_exptl_crystal_colour yellow
_exptl_crystal_density_diffrn 1.724
_exptl_crystal_density_method 'not measured'
_exptl_crystal_description prism
_exptl_crystal_F_000 1224
_exptl_crystal_size_max 0.38
_exptl_crystal_size_mid 0.38
_exptl_crystal_size_min 0.20
_refine_diff_density_max 0.717
_refine_diff_density_min -0.911
_refine_diff_density_rms 0.089
_refine_ls_extinction_method none
_refine_ls_goodness_of_fit_ref 1.135
_refine_ls_hydrogen_treatment constr
_refine_ls_matrix_type full
_refine_ls_number_parameters 151
_refine_ls_number_reflns 2740
_refine_ls_number_restraints 0
_refine_ls_restrained_S_all 1.135
_refine_ls_R_factor_all 0.0868
_refine_ls_R_factor_gt 0.0574
_refine_ls_shift/su_max 0.000
_refine_ls_shift/su_mean 0.000
_refine_ls_structure_factor_coef Fsqd
_refine_ls_weighting_details 'calc w=1/[\s^2^(Fo^2^)+(0.0847P)^2^+4.8428P] where P=(Fo^2^+2Fc^2^)/3'
_refine_ls_weighting_scheme calc
_refine_ls_wR_factor_gt 0.1731
_refine_ls_wR_factor_ref 0.1829
_reflns_number_gt 1740
_reflns_number_total 2740
_reflns_threshold_expression >2sigma(I)
_cod_data_source_file ICA-2013-403-53-62-4.cif
_cod_data_source_block '[Mn(tdc)(dmso)]'
_cod_original_sg_symbol_H-M C2/c
_cod_database_code 1517601

loop_
_symmetry_equiv_pos_as_xyz
'x, y, z'
'-x, y, -z+1/2'
'x+1/2, y+1/2, z'
'-x+1/2, y+1/2, -z+1/2'
'-x, -y, -z'
'x, -y, z-1/2'
'-x+1/2, -y+1/2, -z'
'x+1/2, -y+1/2, z-1/2'

loop_
_atom_site_label
_atom_site_type_symbol
_atom_site_fract_x
_atom_site_fract_y
_atom_site_fract_z
_atom_site_U_iso_or_equiv
_atom_site_adp_type
_atom_site_occupancy
_atom_site_symmetry_multiplicity
_atom_site_calc_flag
_atom_site_refinement_flags
_atom_site_disorder_assembly
_atom_site_disorder_group
Mn1 Mn 0.5000 0.27483(5) 0.7500 0.0605(4) Uani 1 2 d S . .
Mn2 Mn 0.2500 0.2500 0.5000 0.0455(3) Uani 1 2 d S . .
O1 O 0.3689(3) 0.35710(17) 0.7639(4) 0.0650(11) Uani 1 1 d . . .
O2 O 0.2130(3) 0.32182(16) 0.6375(3) 0.0516(8) Uani 1 1 d . . .
O3 O 0.2396(4) 0.65633(17) 0.8851(3) 0.0719(12) Uani 1 1 d . . .
O4 O 0.1237(4) 0.69096(19) 0.7235(4) 0.0842(15) Uani 1 1 d . . .
O5 O 0.4463(4) 0.2748(2) 0.5478(4) 0.0712(12) Uani 1 1 d . . .
S1 S 0.27568(12) 0.50533(6) 0.80344(11) 0.0524(4) Uani 1 1 d . . .
C1 C 0.2216(4) 0.4421(2) 0.7002(4) 0.0447(10) Uani 1 1 d . . .
C2 C 0.1371(6) 0.4704(3) 0.6209(6) 0.080(2) Uani 1 1 d . . .
H2A H 0.0966 0.4440 0.5590 0.096 Uiso 1 1 calc R . .
C3 C 0.1159(7) 0.5441(3) 0.6411(6) 0.089(2) Uani 1 1 d . . .
H3A H 0.0609 0.5718 0.5931 0.107 Uiso 1 1 calc R . .
C4 C 0.1835(5) 0.5706(2) 0.7373(5) 0.0511(12) Uani 1 1 d . . .
C5 C 0.2726(4) 0.3679(2) 0.7006(4) 0.0430(10) Uani 1 1 d . . .
C6 C 0.1828(5) 0.6457(2) 0.7868(5) 0.0536(12) Uani 1 1 d . . .
S2 S 0.4925(3) 0.2936(2) 0.4165(3) 0.0802(7) Uani 0.588(3) 1 d P A 1
C7 C 0.5532(12) 0.3806(7) 0.4480(10) 0.190(7) Uani 0.588(3) 1 d P A 1
H7A H 0.4897 0.4148 0.4519 0.285 Uiso 0.588(3) 1 calc PR A 1
H7B H 0.6007 0.3946 0.3860 0.285 Uiso 0.588(3) 1 calc PR A 1
H7C H 0.6023 0.3796 0.5230 0.285 Uiso 0.588(3) 1 calc PR A 1
C8 C 0.5912(11) 0.2286(9) 0.4075(11) 0.179(6) Uani 0.588(3) 1 d P A 1
H8A H 0.5506 0.1835 0.3908 0.269 Uiso 0.588(3) 1 calc PR A 1
H8B H 0.6412 0.2250 0.4818 0.269 Uiso 0.588(3) 1 calc PR A 1
H8C H 0.6394 0.2395 0.3446 0.269 Uiso 0.588(3) 1 calc PR A 1
S2' S 0.5759(4) 0.2897(3) 0.5070(4) 0.0802(7) Uani 0.412(3) 1 d P A 2
C7' C 0.5532(12) 0.3806(7) 0.4480(10) 0.190(7) Uani 0.412(3) 1 d P A 2
H7D H 0.5470 0.4138 0.5124 0.285 Uiso 0.412(3) 1 calc PR A 2
H7E H 0.4811 0.3820 0.3943 0.285 Uiso 0.412(3) 1 calc PR A 2
H7F H 0.6196 0.3940 0.4060 0.285 Uiso 0.412(3) 1 calc PR A 2
C8' C 0.5912(11) 0.2286(9) 0.4075(11) 0.179(6) Uani 0.412(3) 1 d P A 2
H8D H 0.6067 0.1827 0.4458 0.269 Uiso 0.412(3) 1 calc PR A 2
H8E H 0.6567 0.2412 0.3638 0.269 Uiso 0.412(3) 1 calc PR A 2
H8F H 0.5194 0.2256 0.3537 0.269 Uiso 0.412(3) 1 calc PR A 2

loop_
_atom_site_aniso_label
_atom_site_aniso_U_11
_atom_site_aniso_U_22
_atom_site_aniso_U_33
_atom_site_aniso_U_23
_atom_site_aniso_U_13
_atom_site_aniso_U_12
Mn1 0.0454(6) 0.0150(4) 0.1173(11) 0.000 -0.0083(6) 0.000
Mn2 0.0819(8) 0.0134(4) 0.0413(5) -0.0014(3) 0.0071(5) -0.0009(4)
O1 0.065(2) 0.0287(16) 0.096(3) -0.0116(17) -0.015(2) 0.0121(16)
O2 0.065(2) 0.0288(15) 0.060(2) -0.0150(14) 0.0036(16) -0.0005(15)
O3 0.123(3) 0.0259(16) 0.063(2) -0.0112(16) -0.007(2) 0.012(2)
O4 0.097(3) 0.0344(19) 0.113(3) -0.012(2) -0.025(3) 0.028(2)
O5 0.074(3) 0.046(2) 0.099(3) -0.0013(19) 0.033(2) -0.004(2)
S1 0.0693(8) 0.0253(5) 0.0568(7) -0.0114(5) -0.0193(6) 0.0103(5)
C1 0.051(2) 0.030(2) 0.052(3) -0.0089(18) -0.005(2) 0.004(2)
C2 0.093(4) 0.044(3) 0.091(4) -0.030(3) -0.045(4) 0.011(3)
C3 0.103(5) 0.044(3) 0.104(5) -0.018(3) -0.058(4) 0.031(3)
C4 0.057(3) 0.034(2) 0.059(3) -0.008(2) -0.009(2) 0.010(2)
C5 0.050(3) 0.028(2) 0.050(3) -0.0084(18) 0.003(2) 0.0021(19)
C6 0.062(3) 0.027(2) 0.071(3) -0.007(2) 0.003(3) 0.009(2)
S2 0.0700(13) 0.1057(18) 0.0657(14) 0.0132(13) 0.0102(10) 0.0000(13)
C7 0.196(11) 0.182(12) 0.166(10) 0.104(9) -0.099(9) -0.120(10)
C8 0.149(10) 0.273(18) 0.130(9) 0.033(10) 0.078(8) 0.065(11)
S2' 0.0700(13) 0.1057(18) 0.0657(14) 0.0132(13) 0.0102(10) 0.0000(13)
C7' 0.196(11) 0.182(12) 0.166(10) 0.104(9) -0.099(9) -0.120(10)
C8' 0.149(10) 0.273(18) 0.130(9) 0.033(10) 0.078(8) 0.065(11)

loop_
_atom_type_symbol
_atom_type_description
_atom_type_scat_dispersion_real
_atom_type_scat_dispersion_imag
_atom_type_scat_source
C C 0.0033 0.0016 'International Tables Vol C Tables 4.2.6.8 and 6.1.1.4'
H H 0.0000 0.0000 'International Tables Vol C Tables 4.2.6.8 and 6.1.1.4'
O O 0.0106 0.0060 'International Tables Vol C Tables 4.2.6.8 and 6.1.1.4'
S S 0.1246 0.1234 'International Tables Vol C Tables 4.2.6.8 and 6.1.1.4'
Mn Mn 0.3368 0.7283 'International Tables Vol C Tables 4.2.6.8 and 6.1.1.4'

loop_
_geom_angle_atom_site_label_1
_geom_angle_atom_site_label_2
_geom_angle_atom_site_label_3
_geom_angle
_geom_angle_site_symmetry_1
_geom_angle_site_symmetry_3
O4 Mn1 O4 86.5(3) 4_546 3_545
O4 Mn1 O1 175.73(15) 4_546 2_656
O4 Mn1 O1 92.21(17) 3_545 2_656
O4 Mn1 O1 92.21(17) 4_546 .
O4 Mn1 O1 175.73(15) 3_545 .
O1 Mn1 O1 89.4(2) 2_656 .
O4 Mn1 O5 88.08(16) 4_546 2_656
O4 Mn1 O5 91.87(16) 3_545 2_656
O1 Mn1 O5 87.89(15) 2_656 2_656
O1 Mn1 O5 92.15(15) . 2_656
O4 Mn1 O5 91.87(16) 4_546 .
O4 Mn1 O5 88.08(16) 3_545 .
O1 Mn1 O5 92.15(15) 2_656 .
O1 Mn1 O5 87.89(15) . .
O5 Mn1 O5 179.93(19) 2_656 .
O2 Mn2 O2 180.000(1) 7_556 .
O2 Mn2 O3 86.26(15) 7_556 4_546
O2 Mn2 O3 93.74(15) . 4_546
O2 Mn2 O3 93.74(15) 7_556 6_565
O2 Mn2 O3 86.26(15) . 6_565
O3 Mn2 O3 180.000(1) 4_546 6_565
O2 Mn2 O5 87.95(14) 7_556 7_556
O2 Mn2 O5 92.05(14) . 7_556
O3 Mn2 O5 88.23(17) 4_546 7_556
O3 Mn2 O5 91.77(17) 6_565 7_556
O2 Mn2 O5 92.05(14) 7_556 .
O2 Mn2 O5 87.95(14) . .
O3 Mn2 O5 91.77(17) 4_546 .
O3 Mn2 O5 88.23(17) 6_565 .
O5 Mn2 O5 180.00(7) 7_556 .
C5 O1 Mn1 129.6(3) . .
C5 O2 Mn2 134.8(3) . .
C6 O3 Mn2 131.0(3) . 4_556
C6 O4 Mn1 136.7(4) . 3_455
S2' O5 S2 47.5(2) . .
S2' O5 Mn2 149.8(3) . .
S2 O5 Mn2 102.9(3) . .
S2' O5 Mn1 97.7(3) . .
S2 O5 Mn1 144.3(3) . .
Mn2 O5 Mn1 112.44(17) . .
C4 S1 C1 91.7(2) . .
C2 C1 C5 127.5(4) . .
C2 C1 S1 111.3(3) . .
C5 C1 S1 121.2(3) . .
C1 C2 C3 113.0(5) . .
C1 C2 H2A 123.5 . .
C3 C2 H2A 123.5 . .
C4 C3 C2 113.0(5) . .
C4 C3 H3A 123.5 . .
C2 C3 H3A 123.5 . .
C3 C4 C6 127.7(5) . .
C3 C4 S1 111.1(4) . .
C6 C4 S1 121.2(4) . .
O1 C5 O2 126.4(4) . .
O1 C5 C1 117.4(4) . .
O2 C5 C1 116.2(4) . .
O3 C6 O4 126.9(4) . .
O3 C6 C4 117.4(4) . .
O4 C6 C4 115.7(5) . .
C8 S2 O5 100.4(5) . .
C8 S2 C7 115.2(8) . .
O5 S2 C7 99.4(5) . .
S2 C7 H7A 109.5 . .
S2 C7 H7B 109.5 . .
H7A C7 H7B 109.5 . .
S2 C7 H7C 109.5 . .
H7A C7 H7C 109.5 . .
H7B C7 H7C 109.5 . .
S2 C8 H8A 109.5 . .
S2 C8 H8B 109.5 . .
H8A C8 H8B 109.5 . .
S2 C8 H8C 109.5 . .
H8A C8 H8C 109.5 . .
H8B C8 H8C 109.5 . .

loop_
_geom_bond_atom_site_label_1
_geom_bond_atom_site_label_2
_geom_bond_distance
_geom_bond_site_symmetry_2
Mn1 O4 2.128(4) 4_546
Mn1 O4 2.128(4) 3_545
Mn1 O1 2.138(3) 2_656
Mn1 O1 2.138(3) .
Mn1 O5 2.296(5) 2_656
Mn1 O5 2.296(5) .
Mn2 O2 2.116(3) 7_556
Mn2 O2 2.116(3) .
Mn2 O3 2.158(3) 4_546
Mn2 O3 2.158(3) 6_565
Mn2 O5 2.267(4) 7_556
Mn2 O5 2.267(4) .
O1 C5 1.249(6) .
O2 C5 1.257(5) .
O3 C6 1.235(6) .
O3 Mn2 2.158(3) 4_556
O4 C6 1.245(6) .
O4 Mn1 2.128(4) 3_455
O5 S2' 1.603(6) .
O5 S2 1.659(5) .
S1 C4 1.710(5) .
S1 C1 1.714(4) .
C1 C2 1.341(7) .
C1 C5 1.487(6) .
C2 C3 1.407(8) .
C2 H2A 0.9300 .
C3 C4 1.348(7) .
C3 H3A 0.9300 .
C4 C6 1.496(6) .
S2 C8 1.648(13) .
S2 C7 1.767(12) .
C7 H7A 0.9600 .
C7 H7B 0.9600 .
C7 H7C 0.9600 .
C8 H8A 0.9600 .
C8 H8B 0.9600 .
C8 H8C 0.9600 .
